data_7116851
loop_
_publ_author_name
'Stephane A. Baudron'
'Herve Ruffin'
'Mir Wais Hosseini'

_publ_section_title
;
 On Zn(II) 2,2'-bisdipyrrin circular helicates
;
_journal_name_full Chem.Commun.
_journal_page_first 5906
_journal_paper_doi 10.1039/C5cc00724K
_journal_volume 51
_journal_year 2015
_chemical_formula_sum 'C136 H96 N16 O16 Zn4'
_chemical_formula_weight 2471.77
_chemical_name_systematic
;
 ?
;
_space_group_IT_number 23
_symmetry_cell_setting orthorhombic
_symmetry_space_group_name_Hall 'I 2 2'
_symmetry_space_group_name_H-M 'I 2 2 2'
_atom_sites_solution_hydrogens geom
_atom_sites_solution_primary direct
_atom_sites_solution_secondary difmap
_audit_creation_method SHELXL-97
_audit_update_record
;
2014-12-17 deposited with the CCDC.
2015-02-19 downloaded from the CCDC.
;
_cell_angle_alpha 90.00
_cell_angle_beta 90.00
_cell_angle_gamma 90.00
_cell_formula_units_Z 2
_cell_length_a 15.3370(6)
_cell_length_b 19.7279(14)
_cell_length_c 23.6518(12)
_cell_measurement_reflns_used 9679
_cell_measurement_temperature 190(2)
_cell_measurement_theta_max 26.79
_cell_measurement_theta_min 2.41
_cell_volume 7156.2(7)
_computing_cell_refinement 'Bruker SAINT'
_computing_data_collection 'Bruker APEX2'
_computing_data_reduction 'Bruker SAINT'
_computing_molecular_graphics 'Bruker SHELXTL'
_computing_publication_material 'Bruker SHELXTL'
_computing_structure_refinement 'SHELXL-2014 (Sheldrick 2014)'
_computing_structure_solution 'SHELXS-97 (Sheldrick 2008)'
_diffrn_ambient_temperature 190(2)
_diffrn_measured_fraction_theta_full 0.997
_diffrn_measured_fraction_theta_max 0.997
_diffrn_measurement_device_type 'Bruker APEX-II CCD'
_diffrn_measurement_method '\f and \w scans'
_diffrn_radiation_monochromator graphite
_diffrn_radiation_source 'fine-focus sealed tube'
_diffrn_radiation_type MoK\a
_diffrn_radiation_wavelength 0.71073
_diffrn_reflns_av_R_equivalents 0.0627
_diffrn_reflns_av_sigmaI/netI 0.0776
_diffrn_reflns_limit_h_max 21
_diffrn_reflns_limit_h_min -18
_diffrn_reflns_limit_k_max 27
_diffrn_reflns_limit_k_min -27
_diffrn_reflns_limit_l_max 32
_diffrn_reflns_limit_l_min -33
_diffrn_reflns_number 50642
_diffrn_reflns_theta_full 30.07
_diffrn_reflns_theta_max 30.07
_diffrn_reflns_theta_min 1.34
_exptl_absorpt_coefficient_mu 0.724
_exptl_absorpt_correction_T_max 0.9786
_exptl_absorpt_correction_T_min 0.9311
_exptl_absorpt_correction_type multi-scan
_exptl_absorpt_process_details sadabs
_exptl_crystal_colour dark-blue
_exptl_crystal_density_diffrn 1.147
_exptl_crystal_density_meas 'not measured'
_exptl_crystal_density_method 'not measured'
_exptl_crystal_description rod
_exptl_crystal_F_000 2544
_exptl_crystal_size_max 0.10
_exptl_crystal_size_mid 0.05
_exptl_crystal_size_min 0.03
_platon_squeeze_details
;
;
_refine_diff_density_max 0.578
_refine_diff_density_min -0.321
_refine_diff_density_rms 0.064
_refine_ls_abs_structure_details 'Flack H D (1983), Acta Cryst. A39, 876-881'
_refine_ls_abs_structure_Flack 0.067(9)
_refine_ls_extinction_method none
_refine_ls_goodness_of_fit_ref 0.954
_refine_ls_hydrogen_treatment constr
_refine_ls_matrix_type full
_refine_ls_number_parameters 390
_refine_ls_number_reflns 10481
_refine_ls_number_restraints 0
_refine_ls_restrained_S_all 0.954
_refine_ls_R_factor_all 0.0731
_refine_ls_R_factor_gt 0.0480
_refine_ls_shift/su_max 0.002
_refine_ls_shift/su_mean 0.000
_refine_ls_structure_factor_coef Fsqd
_refine_ls_weighting_details 'calc w=1/[\s^2^(Fo^2^)+(0.0520P)^2^+0.0000P] where P=(Fo^2^+2Fc^2^)/3'
_refine_ls_weighting_scheme calc
_refine_ls_wR_factor_gt 0.0958
_refine_ls_wR_factor_ref 0.1021
_reflns_number_gt 7662
_reflns_number_total 10481
_reflns_threshold_expression >2sigma(I)
_cod_data_source_file c5cc00724k2.cif
_cod_data_source_block compoundM-6b
_cod_original_sg_symbol_H-M I222
_cod_database_code 7116851

loop_
_symmetry_equiv_pos_as_xyz
'x, y, z'
'-x, -y, z'
'x, -y, -z'
'-x, y, -z'
'x+1/2, y+1/2, z+1/2'
'-x+1/2, -y+1/2, z+1/2'
'x+1/2, -y+1/2, -z+1/2'
'-x+1/2, y+1/2, -z+1/2'

loop_
_atom_site_label
_atom_site_type_symbol
_atom_site_fract_x
_atom_site_fract_y
_atom_site_fract_z
_atom_site_U_iso_or_equiv
_atom_site_adp_type
_atom_site_occupancy
_atom_site_symmetry_multiplicity
_atom_site_calc_flag
_atom_site_refinement_flags
C1 C 0.6999(2) 0.70882(13) 0.46975(10) 0.0366(6) Uani 1 1 d .
H1 H 0.6859 0.6901 0.5047 0.044 Uiso 1 1 calc R
C2 C 0.7159(2) 0.67035(15) 0.42081(12) 0.0458(8) Uani 1 1 d .
H2 H 0.7139 0.6234 0.4174 0.055 Uiso 1 1 calc R
C3 C 0.73515(19) 0.71640(14) 0.37918(11) 0.0375(6) Uani 1 1 d .
H3 H 0.7480 0.7065 0.3417 0.045 Uiso 1 1 calc R
C4 C 0.73179(17) 0.78220(13) 0.40387(9) 0.0277(5) Uani 1 1 d .
C5 C 0.76065(15) 0.84216(14) 0.38016(9) 0.0259(5) Uani 1 1 d .
C6 C 0.77211(15) 0.90444(13) 0.40690(9) 0.0242(5) Uani 1 1 d .
C7 C 0.80089(18) 0.96560(12) 0.38060(9) 0.0288(5) Uani 1 1 d .
H7 H 0.8160 0.9708 0.3428 0.035 Uiso 1 1 calc R
C8 C 0.80234(19) 1.01496(12) 0.42068(9) 0.0298(5) Uani 1 1 d .
H8 H 0.8169 1.0603 0.4153 0.036 Uiso 1 1 calc R
C9 C 0.77742(15) 0.98391(12) 0.47221(9) 0.0248(5) Uani 1 1 d .
C10 C 0.78858(17) 0.83915(12) 0.31938(9) 0.0273(5) Uani 1 1 d .
C11 C 0.72903(18) 0.83923(15) 0.27599(10) 0.0372(7) Uani 1 1 d .
H11 H 0.6697 0.8413 0.2840 0.045 Uiso 1 1 calc R
C12 C 0.7575(2) 0.83623(15) 0.21962(10) 0.0402(7) Uani 1 1 d .
H12 H 0.7171 0.8374 0.1903 0.048 Uiso 1 1 calc R
C13 C 0.84445(19) 0.83158(14) 0.20776(10) 0.0336(6) Uani 1 1 d .
C14 C 0.90426(19) 0.83265(15) 0.25115(10) 0.0389(7) Uani 1 1 d .
H14 H 0.9636 0.8303 0.2432 0.047 Uiso 1 1 calc R
C15 C 0.87625(19) 0.83721(15) 0.30660(10) 0.0381(7) Uani 1 1 d .
H15 H 0.9171 0.8390 0.3356 0.046 Uiso 1 1 calc R
C16 C 0.8718(2) 0.82492(15) 0.14722(11) 0.0403(7) Uani 1 1 d .
C17 C 0.9835(3) 0.7845(2) 0.08701(14) 0.0743(12) Uani 1 1 d .
H17A H 0.9487 0.7500 0.0694 0.111 Uiso 1 1 calc R
H17B H 1.0431 0.7699 0.0886 0.111 Uiso 1 1 calc R
H17C H 0.9796 0.8256 0.0654 0.111 Uiso 1 1 calc R
C18 C 0.83193(18) 0.79236(15) 0.59366(11) 0.0346(6) Uani 1 1 d .
H18 H 0.8642 0.7728 0.5647 0.042 Uiso 1 1 calc R
C19 C 0.85934(19) 0.79555(17) 0.65019(11) 0.0416(7) Uani 1 1 d .
H19 H 0.9113 0.7788 0.6649 0.050 Uiso 1 1 calc R
C20 C 0.79452(19) 0.82826(14) 0.67953(10) 0.0360(6) Uani 1 1 d .
H20 H 0.7942 0.8385 0.7179 0.043 Uiso 1 1 calc R
C21 C 0.72802(15) 0.84342(14) 0.63965(9) 0.0265(5) Uani 1 1 d .
C22 C 0.64929(15) 0.87633(13) 0.64943(9) 0.0267(5) Uani 1 1 d .
C23 C 0.58273(16) 0.89102(13) 0.60966(9) 0.0271(5) Uani 1 1 d .
C24 C 0.49760(17) 0.91245(15) 0.62331(10) 0.0325(6) Uani 1 1 d .
H24 H 0.4765 0.9222 0.6593 0.039 Uiso 1 1 calc R
C25 C 0.45193(17) 0.91626(15) 0.57377(10) 0.0335(6) Uani 1 1 d .
H25 H 0.3937 0.9285 0.5698 0.040 Uiso 1 1 calc R
C26 C 0.50914(15) 0.89825(13) 0.53004(9) 0.0274(5) Uani 1 1 d .
C27 C 0.63167(16) 0.90172(13) 0.70835(9) 0.0278(5) Uani 1 1 d .
C28 C 0.63711(18) 0.97074(14) 0.71813(10) 0.0360(6) Uani 1 1 d .
H28 H 0.6462 1.0002 0.6880 0.043 Uiso 1 1 calc R
C29 C 0.6290(2) 0.99641(16) 0.77259(12) 0.0424(7) Uani 1 1 d .
H29 H 0.6335 1.0428 0.7791 0.051 Uiso 1 1 calc R
C30 C 0.61423(17) 0.95208(15) 0.81730(10) 0.0350(6) Uani 1 1 d .
C31 C 0.6058(2) 0.88443(16) 0.80700(10) 0.0452(7) Uani 1 1 d .
H31 H 0.5936 0.8551 0.8367 0.054 Uiso 1 1 calc R
C32 C 0.6152(2) 0.85889(16) 0.75300(10) 0.0418(7) Uani 1 1 d .
H32 H 0.6103 0.8125 0.7468 0.050 Uiso 1 1 calc R
C33 C 0.6100(2) 0.97803(18) 0.87675(11) 0.0465(8) Uani 1 1 d .
C34 C 0.6261(3) 1.0727(2) 0.93614(15) 0.0892(15) Uani 1 1 d .
H34A H 0.5726 1.0617 0.9552 0.134 Uiso 1 1 calc R
H34B H 0.6320 1.1210 0.9337 0.134 Uiso 1 1 calc R
H34C H 0.6744 1.0543 0.9569 0.134 Uiso 1 1 calc R
N1 N 0.70718(14) 0.77482(10) 0.46031(8) 0.0292(4) Uani 1 1 d .
N2 N 0.75950(12) 0.91768(10) 0.46470(7) 0.0224(4) Uani 1 1 d .
N3 N 0.75470(14) 0.82054(11) 0.58666(8) 0.0279(5) Uani 1 1 d .
N4 N 0.58879(12) 0.88270(11) 0.55116(7) 0.0246(4) Uani 1 1 d .
O1 O 0.82857(16) 0.83864(13) 0.10773(8) 0.0592(7) Uani 1 1 d .
O2 O 0.95173(15) 0.79657(14) 0.14394(8) 0.0572(6) Uani 1 1 d .
O3 O 0.5982(2) 0.94247(14) 0.91698(8) 0.0751(8) Uani 1 1 d .
O4 O 0.62482(18) 1.04416(13) 0.87980(9) 0.0628(7) Uani 1 1 d .
Zn1 Zn 0.699198(17) 0.850569(14) 0.514984(9) 0.02494(7) Uani 1 1 d .

loop_
_atom_site_aniso_label
_atom_site_aniso_U_11
_atom_site_aniso_U_22
_atom_site_aniso_U_33
_atom_site_aniso_U_23
_atom_site_aniso_U_13
_atom_site_aniso_U_12
C1 0.0506(16) 0.0312(14) 0.0279(11) 0.0015(10) 0.0016(12) -0.0037(14)
C2 0.069(2) 0.0293(15) 0.0396(14) -0.0041(11) 0.0091(14) -0.0009(14)
C3 0.0488(17) 0.0349(16) 0.0287(12) -0.0082(11) 0.0055(11) -0.0042(13)
C4 0.0319(14) 0.0301(14) 0.0210(10) -0.0044(9) 0.0038(9) 0.0005(11)
C5 0.0228(11) 0.0378(15) 0.0172(9) -0.0039(10) 0.0001(8) 0.0039(11)
C6 0.0268(13) 0.0285(13) 0.0173(10) 0.0000(9) 0.0034(9) 0.0031(10)
C7 0.0344(13) 0.0333(13) 0.0187(9) -0.0001(9) 0.0046(11) 0.0017(13)
C8 0.0352(13) 0.0274(13) 0.0268(10) -0.0012(10) 0.0042(12) 0.0000(12)
C9 0.0252(12) 0.0257(13) 0.0235(11) -0.0038(9) 0.0020(9) 0.0021(9)
C10 0.0391(15) 0.0239(13) 0.0190(9) -0.0037(8) 0.0045(10) -0.0006(11)
C11 0.0351(14) 0.0511(19) 0.0254(11) -0.0075(12) 0.0023(10) 0.0013(13)
C12 0.0507(18) 0.048(2) 0.0221(11) -0.0029(12) -0.0042(11) 0.0009(14)
C13 0.0451(17) 0.0332(16) 0.0225(11) -0.0053(10) 0.0065(10) -0.0028(12)
C14 0.0370(15) 0.0495(19) 0.0302(12) -0.0079(12) 0.0085(11) -0.0062(13)
C15 0.0418(16) 0.052(2) 0.0202(10) -0.0064(11) -0.0005(10) -0.0001(13)
C16 0.0505(18) 0.0434(17) 0.0271(12) -0.0085(11) 0.0095(12) -0.0053(14)
C17 0.068(3) 0.117(4) 0.0377(17) -0.029(2) 0.0219(17) -0.007(2)
C18 0.0322(15) 0.0405(16) 0.0312(12) 0.0007(12) 0.0057(11) 0.0048(12)
C19 0.0328(16) 0.060(2) 0.0324(13) 0.0050(14) -0.0072(12) 0.0149(14)
C20 0.0376(15) 0.0463(16) 0.0241(10) 0.0000(10) -0.0044(12) 0.0064(13)
C21 0.0328(13) 0.0292(13) 0.0176(9) 0.0026(10) -0.0002(8) 0.0015(11)
C22 0.0302(14) 0.0348(14) 0.0151(9) 0.0001(9) 0.0018(9) -0.0050(10)
C23 0.0276(13) 0.0369(15) 0.0168(10) -0.0008(9) 0.0007(9) 0.0015(11)
C24 0.0279(13) 0.0483(16) 0.0214(11) -0.0088(12) 0.0042(9) -0.0011(12)
C25 0.0207(13) 0.0540(18) 0.0256(12) -0.0022(11) 0.0026(9) 0.0005(12)
C26 0.0233(12) 0.0367(15) 0.0223(12) -0.0022(10) -0.0016(9) -0.0008(11)
C27 0.0277(13) 0.0381(15) 0.0176(10) -0.0017(10) -0.0019(9) 0.0042(11)
C28 0.0459(16) 0.0394(16) 0.0227(11) 0.0030(11) 0.0041(11) 0.0008(13)
C29 0.0599(18) 0.0365(16) 0.0308(13) -0.0039(11) 0.0047(15) -0.0027(15)
C30 0.0355(15) 0.0504(18) 0.0192(11) -0.0031(11) -0.0002(10) 0.0101(13)
C31 0.072(2) 0.0404(17) 0.0232(12) 0.0065(11) 0.0128(13) 0.0066(15)
C32 0.068(2) 0.0327(16) 0.0244(11) 0.0008(11) 0.0053(12) -0.0014(15)
C33 0.0493(19) 0.066(2) 0.0245(13) -0.0101(14) 0.0012(13) 0.0201(16)
C34 0.117(4) 0.103(4) 0.048(2) -0.046(2) -0.007(2) 0.013(3)
N1 0.0356(12) 0.0331(12) 0.0190(8) -0.0018(8) 0.0007(9) 0.0007(10)
N2 0.0214(10) 0.0296(11) 0.0161(8) -0.0048(8) 0.0017(7) -0.0001(8)
N3 0.0296(12) 0.0341(12) 0.0199(9) -0.0001(8) 0.0009(8) 0.0027(9)
N4 0.0254(10) 0.0338(12) 0.0146(8) -0.0005(8) -0.0026(7) -0.0009(9)
O1 0.0783(17) 0.0779(18) 0.0215(9) -0.0055(10) 0.0016(9) 0.0050(13)
O2 0.0527(14) 0.0876(18) 0.0312(10) -0.0143(11) 0.0135(9) 0.0068(13)
O3 0.135(2) 0.0722(18) 0.0183(9) -0.0024(10) 0.0122(12) 0.0177(17)
O4 0.0914(18) 0.0630(17) 0.0341(11) -0.0230(11) 0.0075(12) -0.0027(15)
Zn1 0.02742(14) 0.03152(14) 0.01589(10) -0.00151(11) 0.00183(11) 0.00040(13)

loop_
_atom_type_symbol
_atom_type_description
_atom_type_scat_dispersion_real
_atom_type_scat_dispersion_imag
_atom_type_scat_source
C C 0.0033 0.0016 'International Tables Vol C Tables 4.2.6.8 and 6.1.1.4'
H H 0.0000 0.0000 'International Tables Vol C Tables 4.2.6.8 and 6.1.1.4'
N N 0.0061 0.0033 'International Tables Vol C Tables 4.2.6.8 and 6.1.1.4'
O O 0.0106 0.0060 'International Tables Vol C Tables 4.2.6.8 and 6.1.1.4'
Zn Zn 0.2839 1.4301 'International Tables Vol C Tables 4.2.6.8 and 6.1.1.4'

loop_
_geom_angle_atom_site_label_1
_geom_angle_atom_site_label_2
_geom_angle_atom_site_label_3
_geom_angle
_geom_angle_site_symmetry_3
N1 C1 C2 112.2(2) .
N1 C1 H1 123.9 .
C2 C1 H1 123.9 .
C3 C2 C1 105.7(2) .
C3 C2 H2 127.1 .
C1 C2 H2 127.1 .
C2 C3 C4 107.5(2) .
C2 C3 H3 126.2 .
C4 C3 H3 126.2 .
C5 C4 N1 124.4(2) .
C5 C4 C3 127.0(2) .
N1 C4 C3 107.9(2) .
C4 C5 C6 127.7(2) .
C4 C5 C10 116.5(2) .
C6 C5 C10 115.7(2) .
C5 C6 N2 126.0(2) .
C5 C6 C7 125.9(2) .
N2 C6 C7 108.0(2) .
C8 C7 C6 107.9(2) .
C8 C7 H7 126.1 .
C6 C7 H7 126.1 .
C7 C8 C9 106.6(2) .
C7 C8 H8 126.7 .
C9 C8 H8 126.7 .
N2 C9 C8 111.17(19) .
N2 C9 C9 122.7(3) 3_576
C8 C9 C9 125.9(3) 3_576
C11 C10 C15 119.0(2) .
C11 C10 C5 121.7(2) .
C15 C10 C5 119.3(2) .
C10 C11 C12 120.2(2) .
C10 C11 H11 119.9 .
C12 C11 H11 119.9 .
C13 C12 C11 120.1(2) .
C13 C12 H12 120.0 .
C11 C12 H12 120.0 .
C12 C13 C14 119.8(2) .
C12 C13 C16 118.4(2) .
C14 C13 C16 121.8(3) .
C13 C14 C15 120.1(3) .
C13 C14 H14 120.0 .
C15 C14 H14 120.0 .
C10 C15 C14 120.9(2) .
C10 C15 H15 119.6 .
C14 C15 H15 119.6 .
O1 C16 O2 124.2(3) .
O1 C16 C13 125.5(3) .
O2 C16 C13 110.2(2) .
O2 C17 H17A 109.5 .
O2 C17 H17B 109.5 .
H17A C17 H17B 109.5 .
O2 C17 H17C 109.5 .
H17A C17 H17C 109.5 .
H17B C17 H17C 109.5 .
N3 C18 C19 111.7(2) .
N3 C18 H18 124.1 .
C19 C18 H18 124.1 .
C20 C19 C18 106.6(2) .
C20 C19 H19 126.7 .
C18 C19 H19 126.7 .
C19 C20 C21 106.4(2) .
C19 C20 H20 126.8 .
C21 C20 H20 126.8 .
C22 C21 N3 123.8(2) .
C22 C21 C20 127.7(2) .
N3 C21 C20 108.5(2) .
C21 C22 C23 127.6(2) .
C21 C22 C27 117.7(2) .
C23 C22 C27 114.6(2) .
N4 C23 C24 108.9(2) .
N4 C23 C22 125.8(2) .
C24 C23 C22 125.2(2) .
C25 C24 C23 107.1(2) .
C25 C24 H24 126.4 .
C23 C24 H24 126.4 .
C24 C25 C26 107.3(2) .
C24 C25 H25 126.3 .
C26 C25 H25 126.3 .
N4 C26 C25 110.5(2) .
N4 C26 C26 122.4(3) 4_656
C25 C26 C26 127.1(3) 4_656
C32 C27 C28 119.1(2) .
C32 C27 C22 122.6(2) .
C28 C27 C22 118.1(2) .
C27 C28 C29 120.6(2) .
C27 C28 H28 119.7 .
C29 C28 H28 119.7 .
C28 C29 C30 119.3(3) .
C28 C29 H29 120.3 .
C30 C29 H29 120.3 .
C31 C30 C29 119.7(2) .
C31 C30 C33 119.9(3) .
C29 C30 C33 120.4(3) .
C30 C31 C32 120.9(2) .
C30 C31 H31 119.6 .
C32 C31 H31 119.6 .
C27 C32 C31 120.3(3) .
C27 C32 H32 119.8 .
C31 C32 H32 119.8 .
O3 C33 O4 124.0(3) .
O3 C33 C30 123.6(3) .
O4 C33 C30 112.3(3) .
O4 C34 H34A 109.5 .
O4 C34 H34B 109.5 .
H34A C34 H34B 109.5 .
O4 C34 H34C 109.5 .
H34A C34 H34C 109.5 .
H34B C34 H34C 109.5 .
C1 N1 C4 106.6(2) .
C1 N1 Zn1 128.77(16) .
C4 N1 Zn1 124.26(17) .
C9 N2 C6 106.29(19) .
C9 N2 Zn1 131.02(15) .
C6 N2 Zn1 121.17(16) .
C18 N3 C21 106.7(2) .
C18 N3 Zn1 128.14(17) .
C21 N3 Zn1 123.01(16) .
C26 N4 C23 106.18(19) .
C26 N4 Zn1 132.63(14) .
C23 N4 Zn1 121.15(15) .
C16 O2 C17 115.2(3) .
C33 O4 C34 115.8(3) .
N1 Zn1 N3 107.79(8) .
N1 Zn1 N4 124.81(9) .
N3 Zn1 N4 95.29(8) .
N1 Zn1 N2 94.73(8) .
N3 Zn1 N2 120.34(8) .
N4 Zn1 N2 115.77(8) .

loop_
_geom_bond_atom_site_label_1
_geom_bond_atom_site_label_2
_geom_bond_distance
_geom_bond_site_symmetry_2
C1 N1 1.326(3) .
C1 C2 1.406(4) .
C1 H1 0.9300 .
C2 C3 1.372(4) .
C2 H2 0.9300 .
C3 C4 1.424(4) .
C3 H3 0.9300 .
C4 C5 1.382(4) .
C4 N1 1.395(3) .
C5 C6 1.393(4) .
C5 C10 1.501(3) .
C6 N2 1.405(3) .
C6 C7 1.428(3) .
C7 C8 1.359(3) .
C7 H7 0.9300 .
C8 C9 1.416(3) .
C8 H8 0.9300 .
C9 N2 1.347(3) .
C9 C9 1.460(4) 3_576
C10 C11 1.374(3) .
C10 C15 1.379(4) .
C11 C12 1.404(3) .
C11 H11 0.9300 .
C12 C13 1.366(4) .
C12 H12 0.9300 .
C13 C14 1.377(4) .
C13 C16 1.498(3) .
C14 C15 1.383(3) .
C14 H14 0.9300 .
C15 H15 0.9300 .
C16 O1 1.177(3) .
C16 O2 1.349(4) .
C17 O2 1.451(3) .
C17 H17A 0.9600 .
C17 H17B 0.9600 .
C17 H17C 0.9600 .
C18 N3 1.319(3) .
C18 C19 1.403(4) .
C18 H18 0.9300 .
C19 C20 1.373(4) .
C19 H19 0.9300 .
C20 C21 1.421(3) .
C20 H20 0.9300 .
C21 C22 1.390(3) .
C21 N3 1.394(3) .
C22 C23 1.418(3) .
C22 C27 1.505(3) .
C23 N4 1.396(3) .
C23 C24 1.410(4) .
C24 C25 1.367(3) .
C24 H24 0.9300 .
C25 C26 1.402(3) .
C25 H25 0.9300 .
C26 N4 1.355(3) .
C26 C26 1.448(4) 4_656
C27 C32 1.376(3) .
C27 C28 1.384(4) .
C28 C29 1.390(4) .
C28 H28 0.9300 .
C29 C30 1.391(4) .
C29 H29 0.9300 .
C30 C31 1.363(4) .
C30 C33 1.498(3) .
C31 C32 1.381(4) .
C31 H31 0.9300 .
C32 H32 0.9300 .
C33 O3 1.196(4) .
C33 O4 1.326(4) .
C34 O4 1.446(4) .
C34 H34A 0.9600 .
C34 H34B 0.9600 .
C34 H34C 0.9600 .
N1 Zn1 1.9800(19) .
N2 Zn1 2.0056(19) .
N3 Zn1 1.987(2) .
N4 Zn1 2.0003(19) .

loop_
_platon_squeeze_void_nr
_platon_squeeze_void_average_x
_platon_squeeze_void_average_y
_platon_squeeze_void_average_z
_platon_squeeze_void_volume
_platon_squeeze_void_count_electrons
_platon_squeeze_void_content
1 0.000 0.000 -0.005 898 376 ' '
2 0.095 0.237 0.786 7 0 ' '
3 0.095 0.763 0.214 6 1 ' '
4 0.500 0.500 0.691 898 376 ' '
5 0.404 0.263 0.286 6 1 ' '
6 0.404 0.737 0.714 7 1 ' '
7 0.595 0.263 0.714 6 1 ' '
8 0.595 0.737 0.286 7 0 ' '
9 0.904 0.237 0.214 7 1 ' '
10 0.904 0.763 0.786 6 1 ' '
